data_4320951
loop_
_publ_author_name
'Serhii Pakhomov'
'Piotr Kaszynski'
'Victor G. Young'

_publ_section_title
;
 10-Vertexcloso-Boranes as Potential \p Linkers for Electronic Materials
;
_journal_name_full 'Inorganic Chemistry'
_journal_page_first 2243
_journal_page_last 2245
_journal_paper_doi 10.1021/ic991350t
_journal_volume 39
_journal_year 2000
_chemical_compound_source 'Prof. P. Kaszynski / Vanderbilt Univ.'
_chemical_formula_sum 'C2 H4 B4 N'
_chemical_formula_weight 85.30
_chemical_name_common 99066
_chemical_name_systematic 1,10-Dicarba-closo-decaborane-1,10-dicarbanitrile
_space_group_IT_number 15
_symmetry_cell_setting monoclinic
_symmetry_space_group_name_Hall '-C 2yc'
_symmetry_space_group_name_H-M 'C 1 2/c 1'
_atom_sites_solution_hydrogens geom
_atom_sites_solution_primary direct
_atom_sites_solution_secondary difmap
_audit_creation_method SHELXL
_cell_angle_alpha 90.000(1)
_cell_angle_beta 128.727(1)
_cell_angle_gamma 90.00
_cell_formula_units_Z 8
_cell_length_a 16.1639(3)
_cell_length_b 6.3725(3)
_cell_length_c 11.6908(4)
_cell_measurement_temperature 173(2)
_cell_volume 939.44(6)
_computing_structure_refinement 'SHELXL-93 (Sheldrick, 1993)'
_computing_structure_solution 'SHELXS-86 (Sheldrick, 1990)'
_diffrn_ambient_temperature 173(2)
_diffrn_radiation_monochromator graphite
_diffrn_radiation_source 'fine-focus sealed tube'
_diffrn_radiation_type MoK\a
_diffrn_radiation_wavelength 0.71073
_diffrn_reflns_av_R_equivalents 0.0196
_diffrn_reflns_av_sigmaI/netI 0.0244
_diffrn_reflns_limit_h_max 19
_diffrn_reflns_limit_h_min -14
_diffrn_reflns_limit_k_max 7
_diffrn_reflns_limit_k_min -6
_diffrn_reflns_limit_l_max 13
_diffrn_reflns_limit_l_min -13
_diffrn_reflns_number 4076
_diffrn_reflns_theta_max 25.02
_diffrn_reflns_theta_min 3.23
_exptl_absorpt_coefficient_mu 0.061
_exptl_absorpt_correction_T_max 1.000000
_exptl_absorpt_correction_T_min 0.439957
_exptl_absorpt_correction_type 'SADABS (Sheldrick, 1996)'
_exptl_crystal_colour Colorless
_exptl_crystal_density_diffrn 1.206
_exptl_crystal_description Block
_exptl_crystal_F_000 344
_exptl_crystal_size_max 0.49
_exptl_crystal_size_mid 0.40
_exptl_crystal_size_min 0.32
_refine_diff_density_max 0.176
_refine_diff_density_min -0.244
_refine_diff_density_rms 0.042
_refine_ls_extinction_method none
_refine_ls_goodness_of_fit_all 1.084
_refine_ls_goodness_of_fit_obs 1.115
_refine_ls_matrix_type full
_refine_ls_number_parameters 80
_refine_ls_number_reflns 827
_refine_ls_number_restraints 0
_refine_ls_restrained_S_all 1.084
_refine_ls_restrained_S_obs 1.115
_refine_ls_R_factor_all 0.0466
_refine_ls_R_factor_obs 0.0415
_refine_ls_shift/esd_max 0.000
_refine_ls_shift/esd_mean 0.000
_refine_ls_structure_factor_coef Fsqd
_refine_ls_weighting_details 'w=1/[\s^2^(Fo^2^)+(0.0786P)^2^+0.2110P] where P=(Fo^2^+2Fc^2^)/3'
_refine_ls_weighting_scheme calc
_refine_ls_wR_factor_all 0.1178
_refine_ls_wR_factor_obs 0.1133
_reflns_number_observed 731
_reflns_number_total 827
_reflns_observed_criterion >2sigma(I)
_cod_data_source_file ic991350t_1.cif
_cod_data_source_block sec
_cod_depositor_comments
;
The following automatic conversions were performed:

'_symmetry_cell_setting' value 'Monoclinic' changed to 'monoclinic'
according to the built-in table from CIF Core dictionary named
'cif_core.dic' version 2.4.1 from 2010-06-29.

Automatic conversion script
Id: cif_fix_values 1646 2011-03-28 12:23:43Z adriana 

The following automatic conversions were performed:

'_refine_ls_weighting_scheme' value 'calc
w=1/[\s^2^(Fo^2^)+(0.0786P)^2^+0.2110P] where P=(Fo^2^+2Fc^2^)/3' was
changed to 'calc'. New tag '_refine_ls_weighting_details' was
created. The value of the new tag was set to
'w=1/[\s^2^(Fo^2^)+(0.0786P)^2^+0.2110P] where P=(Fo^2^+2Fc^2^)/3'.

Automatic conversion script
Id: cif_fix_values 3143 2015-03-26 13:38:13Z robertas 
;
_cod_database_code 4320951

loop_
_symmetry_equiv_pos_as_xyz
'x, y, z'
'-x, y, -z+1/2'
'x+1/2, y+1/2, z'
'-x+1/2, y+1/2, -z+1/2'
'-x, -y, -z'
'x, -y, z-1/2'
'-x+1/2, -y+1/2, -z'
'x+1/2, -y+1/2, z-1/2'

loop_
_atom_site_aniso_label
_atom_site_aniso_U_11
_atom_site_aniso_U_22
_atom_site_aniso_U_33
_atom_site_aniso_U_23
_atom_site_aniso_U_13
_atom_site_aniso_U_12
C1 0.0233(7) 0.0245(7) 0.0328(7) 0.0019(5) 0.0182(6) 0.0026(5)
C2 0.0287(7) 0.0278(7) 0.0389(8) 0.0015(5) 0.0219(6) 0.0047(5)
N1 0.0408(7) 0.0439(8) 0.0601(8) 0.0000(6) 0.0381(7) 0.0047(5)
B1 0.0232(8) 0.0241(7) 0.0347(8) 0.0004(6) 0.0189(7) 0.0001(5)
B2 0.0249(8) 0.0267(8) 0.0315(8) 0.0025(6) 0.0178(7) 0.0036(6)
B3 0.0231(7) 0.0250(7) 0.0294(7) 0.0002(6) 0.0146(6) -0.0004(5)
B4 0.0249(7) 0.0238(7) 0.0307(8) -0.0005(6) 0.0160(6) 0.0014(6)

loop_
_atom_site_label
_atom_site_type_symbol
_atom_site_fract_x
_atom_site_fract_y
_atom_site_fract_z
_atom_site_U_iso_or_equiv
_atom_site_thermal_displace_type
_atom_site_occupancy
_atom_site_calc_flag
_atom_site_refinement_flags
_atom_site_disorder_group
C1 C 0.08860(9) 0.2215(2) 0.22040(13) 0.0264(4) Uani 1 d . .
C2 C 0.16505(10) 0.2279(2) 0.19534(14) 0.0313(4) Uani 1 d . .
N1 N 0.22555(10) 0.2401(2) 0.17483(15) 0.0438(4) Uani 1 d . .
B1 B 0.06947(11) 0.4128(2) 0.2916(2) 0.0268(4) Uani 1 d . .
H1 H 0.1143(11) 0.5536(23) 0.3253(16) 0.034(4) Uiso 1 d . .
B2 B -0.03231(11) 0.2998(2) 0.1050(2) 0.0276(4) Uani 1 d . .
H2 H -0.0607(11) 0.3607(23) 0.0023(16) 0.031(3) Uiso 1 d . .
B3 B 0.11169(11) 0.1409(2) 0.3688(2) 0.0271(4) Uani 1 d . .
H3 H 0.1893(11) 0.0834(24) 0.4566(16) 0.034(4) Uiso 1 d . .
B4 B 0.01022(11) 0.0291(2) 0.1824(2) 0.0274(4) Uani 1 d . .
H4 H 0.0140(11) -0.1082(22) 0.1336(15) 0.032(4) Uiso 1 d . .

loop_
_atom_type_symbol
_atom_type_description
_atom_type_scat_dispersion_real
_atom_type_scat_dispersion_imag
_atom_type_scat_source
C C 0.0033 0.0016 'International Tables Vol C Tables 4.2.6.8 and 6.1.1.4'
H H 0.0000 0.0000 'International Tables Vol C Tables 4.2.6.8 and 6.1.1.4'
B B 0.0013 0.0007 'International Tables Vol C Tables 4.2.6.8 and 6.1.1.4'
N N 0.0061 0.0033 'International Tables Vol C Tables 4.2.6.8 and 6.1.1.4'

loop_
_geom_angle_atom_site_label_1
_geom_angle_atom_site_label_2
_geom_angle_atom_site_label_3
_geom_angle
_geom_angle_site_symmetry_1
_geom_angle_site_symmetry_3
_geom_angle_publ_flag
C2 C1 B2 124.65(10) . . ?
C2 C1 B1 123.45(11) . . ?
B2 C1 B1 70.95(9) . . ?
C2 C1 B4 126.32(11) . . ?
B2 C1 B4 70.85(9) . . ?
B1 C1 B4 110.23(10) . . ?
C2 C1 B3 125.30(10) . . ?
B2 C1 B3 110.03(10) . . ?
B1 C1 B3 71.07(9) . . ?
B4 C1 B3 70.57(9) . . ?
N1 C2 C1 177.69(13) . . ?
C1 B1 B2 107.24(9) . 2 ?
C1 B1 B1 107.33(9) . 2 ?
B2 B1 B1 62.41(8) 2 2 ?
C1 B1 B2 54.48(7) . . ?
B2 B1 B2 102.08(9) 2 . ?
B1 B1 B2 58.73(8) 2 . ?
C1 B1 B3 54.54(7) . . ?
B2 B1 B3 58.75(7) 2 . ?
B1 B1 B3 102.41(6) 2 . ?
B2 B1 B3 89.74(8) . . ?
C1 B2 B1 107.54(10) . 2 ?
C1 B2 B3 107.67(10) . 2 ?
B1 B2 B3 62.62(7) 2 2 ?
C1 B2 B4 54.67(7) . . ?
B1 B2 B4 102.73(9) 2 . ?
B3 B2 B4 58.99(7) 2 . ?
C1 B2 B1 54.58(7) . . ?
B1 B2 B1 58.86(9) 2 . ?
B3 B2 B1 102.63(9) 2 . ?
B4 B2 B1 90.12(8) . . ?
C1 B3 B2 107.01(10) . 2 ?
C1 B3 B4 107.35(10) . 2 ?
B2 B3 B4 62.25(8) 2 2 ?
C1 B3 B4 54.69(7) . . ?
B2 B3 B4 102.34(9) 2 . ?
B4 B3 B4 58.87(9) 2 . ?
C1 B3 B1 54.40(7) . . ?
B2 B3 B1 58.63(7) 2 . ?
B4 B3 B1 102.22(9) 2 . ?
B4 B3 B1 90.06(8) . . ?
C1 B4 B4 107.53(9) . 2 ?
C1 B4 B3 107.28(10) . 2 ?
B4 B4 B3 62.09(8) 2 2 ?
C1 B4 B3 54.73(7) . . ?
B4 B4 B3 59.04(8) 2 . ?
B3 B4 B3 102.48(10) 2 . ?
C1 B4 B2 54.48(7) . . ?
B4 B4 B2 102.15(7) 2 . ?
B3 B4 B2 58.76(7) 2 . ?
B3 B4 B2 90.08(9) . . ?

loop_
_geom_bond_atom_site_label_1
_geom_bond_atom_site_label_2
_geom_bond_distance
_geom_bond_site_symmetry_2
_geom_bond_publ_flag
C1 C2 1.438(2) . ?
C1 B2 1.609(2) . ?
C1 B1 1.611(2) . ?
C1 B4 1.613(2) . ?
C1 B3 1.614(2) . ?
C2 N1 1.146(2) . ?
B1 B2 1.802(2) 2 ?
B1 B1 1.805(3) 2 ?
B1 B2 1.869(2) . ?
B1 B3 1.874(2) . ?
B2 B1 1.802(2) 2 ?
B2 B3 1.804(2) 2 ?
B2 B4 1.868(2) . ?
B3 B2 1.804(2) 2 ?
B3 B4 1.809(2) 2 ?
B3 B4 1.864(2) . ?
B4 B4 1.806(3) 2 ?
B4 B3 1.809(2) 2 ?

loop_
_geom_torsion_atom_site_label_1
_geom_torsion_atom_site_label_2
_geom_torsion_atom_site_label_3
_geom_torsion_atom_site_label_4
_geom_torsion
_geom_torsion_site_symmetry_1
_geom_torsion_site_symmetry_2
_geom_torsion_site_symmetry_3
_geom_torsion_site_symmetry_4
_geom_torsion_publ_flag
B2 C1 C2 N1 60.0(32) . . . . ?
B1 C1 C2 N1 -28.9(33) . . . . ?
B4 C1 C2 N1 150.7(32) . . . . ?
B3 C1 C2 N1 -118.4(32) . . . . ?
C2 C1 B1 B2 -147.74(11) . . . 2 ?
B2 C1 B1 B2 92.73(10) . . . 2 ?
B4 C1 B1 B2 32.55(13) . . . 2 ?
B3 C1 B1 B2 -27.37(10) . . . 2 ?
C2 C1 B1 B1 146.53(11) . . . 2 ?
B2 C1 B1 B1 27.01(11) . . . 2 ?
B4 C1 B1 B1 -33.18(14) . . . 2 ?
B3 C1 B1 B1 -93.10(11) . . . 2 ?
C2 C1 B1 B2 119.52(13) . . . . ?
B2 C1 B1 B2 0.0 . . . . ?
B4 C1 B1 B2 -60.19(9) . . . . ?
B3 C1 B1 B2 -120.11(9) . . . . ?
C2 C1 B1 B3 -120.37(13) . . . . ?
B2 C1 B1 B3 120.11(9) . . . . ?
B4 C1 B1 B3 59.92(9) . . . . ?
B3 C1 B1 B3 0.0 . . . . ?
C2 C1 B2 B1 -145.13(11) . . . 2 ?
B1 C1 B2 B1 -27.08(9) . . . 2 ?
B4 C1 B2 B1 93.40(10) . . . 2 ?
B3 C1 B2 B1 33.49(13) . . . 2 ?
C2 C1 B2 B3 148.80(11) . . . 2 ?
B1 C1 B2 B3 -93.16(10) . . . 2 ?
B4 C1 B2 B3 27.32(10) . . . 2 ?
B3 C1 B2 B3 -32.59(12) . . . 2 ?
C2 C1 B2 B4 121.48(14) . . . . ?
B1 C1 B2 B4 -120.48(9) . . . . ?
B4 C1 B2 B4 0.0 . . . . ?
B3 C1 B2 B4 -59.91(10) . . . . ?
C2 C1 B2 B1 -118.04(14) . . . . ?
B1 C1 B2 B1 0.0 . . . . ?
B4 C1 B2 B1 120.48(9) . . . . ?
B3 C1 B2 B1 60.57(10) . . . . ?
C1 B1 B2 C1 0.0 . . . . ?
B2 B1 B2 C1 -102.69(9) 2 . . . ?
B1 B1 B2 C1 -149.52(10) 2 . . . ?
B3 B1 B2 C1 -44.80(8) . . . . ?
C1 B1 B2 B1 149.52(10) . . . 2 ?
B2 B1 B2 B1 46.83(11) 2 . . 2 ?
B1 B1 B2 B1 0.0 2 . . 2 ?
B3 B1 B2 B1 104.73(9) . . . 2 ?
C1 B1 B2 B3 102.84(10) . . . 2 ?
B2 B1 B2 B3 0.15(11) 2 . . 2 ?
B1 B1 B2 B3 -46.68(7) 2 . . 2 ?
B3 B1 B2 B3 58.05(10) . . . 2 ?
C1 B1 B2 B4 44.68(8) . . . . ?
B2 B1 B2 B4 -58.01(8) 2 . . . ?
B1 B1 B2 B4 -104.84(8) 2 . . . ?
B3 B1 B2 B4 -0.12(8) . . . . ?
C2 C1 B3 B2 145.41(11) . . . 2 ?
B2 C1 B3 B2 -33.20(12) . . . 2 ?
B1 C1 B3 B2 27.30(10) . . . 2 ?
B4 C1 B3 B2 -93.27(10) . . . 2 ?
C2 C1 B3 B4 -149.08(11) . . . 2 ?
B2 C1 B3 B4 32.31(13) . . . 2 ?
B1 C1 B3 B4 92.81(10) . . . 2 ?
B4 C1 B3 B4 -27.76(9) . . . 2 ?
C2 C1 B3 B4 -121.32(14) . . . . ?
B2 C1 B3 B4 60.08(10) . . . . ?
B1 C1 B3 B4 120.57(9) . . . . ?
B4 C1 B3 B4 0.0 . . . . ?
C2 C1 B3 B1 118.11(14) . . . . ?
B2 C1 B3 B1 -60.50(10) . . . . ?
B1 C1 B3 B1 0.0 . . . . ?
B4 C1 B3 B1 -120.57(9) . . . . ?
C1 B1 B3 C1 0.0 . . . . ?
B2 B1 B3 C1 149.09(11) 2 . . . ?
B1 B1 B3 C1 102.58(12) 2 . . . ?
B2 B1 B3 C1 44.76(8) . . . . ?
C1 B1 B3 B2 -149.09(11) . . . 2 ?
B2 B1 B3 B2 0.0 2 . . 2 ?
B1 B1 B3 B2 -46.51(10) 2 . . 2 ?
B2 B1 B3 B2 -104.34(8) . . . 2 ?
C1 B1 B3 B4 -102.72(11) . . . 2 ?
B2 B1 B3 B4 46.37(9) 2 . . 2 ?
B1 B1 B3 B4 -0.14(14) 2 . . 2 ?
B2 B1 B3 B4 -57.96(9) . . . 2 ?
C1 B1 B3 B4 -44.64(8) . . . . ?
B2 B1 B3 B4 104.45(9) 2 . . . ?
B1 B1 B3 B4 57.94(11) 2 . . . ?
B2 B1 B3 B4 0.12(8) . . . . ?
C2 C1 B4 B4 147.93(11) . . . 2 ?
B2 C1 B4 B4 -92.62(11) . . . 2 ?
B1 C1 B4 B4 -32.37(13) . . . 2 ?
B3 C1 B4 B4 27.85(10) . . . 2 ?
C2 C1 B4 B3 -146.64(11) . . . 2 ?
B2 C1 B4 B3 -27.18(9) . . . 2 ?
B1 C1 B4 B3 33.06(13) . . . 2 ?
B3 C1 B4 B3 93.28(10) . . . 2 ?
C2 C1 B4 B3 120.08(13) . . . . ?
B2 C1 B4 B3 -120.46(9) . . . . ?
B1 C1 B4 B3 -60.22(9) . . . . ?
B3 C1 B4 B3 0.0 . . . . ?
C2 C1 B4 B2 -119.45(13) . . . . ?
B2 C1 B4 B2 0.0 . . . . ?
B1 C1 B4 B2 60.25(9) . . . . ?
B3 C1 B4 B2 120.46(9) . . . . ?
C1 B3 B4 C1 0.0 . . . . ?
B2 B3 B4 C1 102.25(10) 2 . . . ?
B4 B3 B4 C1 148.70(9) 2 . . . ?
B1 B3 B4 C1 44.43(8) . . . . ?
C1 B3 B4 B4 -148.70(9) . . . 2 ?
B2 B3 B4 B4 -46.46(7) 2 . . 2 ?
B4 B3 B4 B4 0.0 2 . . 2 ?
B1 B3 B4 B4 -104.27(8) . . . 2 ?
C1 B3 B4 B3 -102.48(9) . . . 2 ?
B2 B3 B4 B3 -0.24(12) 2 . . 2 ?
B4 B3 B4 B3 46.22(11) 2 . . 2 ?
B1 B3 B4 B3 -58.05(8) . . . 2 ?
C1 B3 B4 B2 -44.55(8) . . . . ?
B2 B3 B4 B2 57.70(10) 2 . . . ?
B4 B3 B4 B2 104.16(9) 2 . . . ?
B1 B3 B4 B2 -0.12(8) . . . . ?
C1 B2 B4 C1 0.0 . . . . ?
B1 B2 B4 C1 -102.63(10) 2 . . . ?
B3 B2 B4 C1 -149.32(11) 2 . . . ?
B1 B2 B4 C1 -44.61(8) . . . . ?
C1 B2 B4 B4 103.00(12) . . . 2 ?
B1 B2 B4 B4 0.37(13) 2 . . 2 ?
B3 B2 B4 B4 -46.33(10) 2 . . 2 ?
B1 B2 B4 B4 58.39(11) . . . 2 ?
C1 B2 B4 B3 149.32(11) . . . 2 ?
B1 B2 B4 B3 46.70(9) 2 . . 2 ?
B3 B2 B4 B3 0.0 2 . . 2 ?
B1 B2 B4 B3 104.71(9) . . . 2 ?
C1 B2 B4 B3 44.73(8) . . . . ?
B1 B2 B4 B3 -57.90(10) 2 . . . ?
B3 B2 B4 B3 -104.59(8) 2 . . . ?
B1 B2 B4 B3 0.12(8) . . . . ?
